data_4328216
loop_
_publ_author_name
'Sandeep Kumar Dey'
'Romen Chutia'
'Gopal Das'

_publ_section_title
;
 Oxyanion-Encapsulated Caged Supramolecular Frameworks of a Tris(urea)
 Receptor: Evidence of Hydroxide- and Fluoride-Ion-Induced Fixation of
 Atmospheric CO2 as a Trapped CO32- Anion
;
_journal_name_full 'Inorganic Chemistry'
_journal_page_first 1727
_journal_page_last 1738
_journal_paper_doi 10.1021/ic2020379
_journal_volume 51
_journal_year 2012
_chemical_formula_moiety '2(C27 H30 N10 O9), 2(C16 H36 N), O4 S'
_chemical_formula_sum 'C86 H132 N22 O22 S'
_chemical_formula_weight 1858.21
_chemical_name_systematic
; 
 ? 
;
_space_group_IT_number 15
_symmetry_cell_setting monoclinic
_symmetry_space_group_name_Hall '-C 2yc'
_symmetry_space_group_name_H-M 'C 1 2/c 1'
_atom_sites_solution_hydrogens geom
_atom_sites_solution_primary direct
_atom_sites_solution_secondary difmap
_audit_creation_method SHELXL-97
_cell_angle_alpha 90.00
_cell_angle_beta 98.705(2)
_cell_angle_gamma 90.00
_cell_formula_units_Z 4
_cell_length_a 22.9827(10)
_cell_length_b 13.3103(6)
_cell_length_c 33.5349(15)
_cell_measurement_reflns_used 9436
_cell_measurement_temperature 298(2)
_cell_measurement_theta_max 19.56
_cell_measurement_theta_min 2.34
_cell_volume 10140.4(8)
_computing_cell_refinement 'Bruker SMART'
_computing_data_collection 'Bruker SMART'
_computing_data_reduction 'Bruker SAINT'
_computing_molecular_graphics 'Bruker SHELXTL'
_computing_publication_material 'Bruker SHELXTL'
_computing_structure_refinement 'SHELXL-97 (Sheldrick, 1997)'
_computing_structure_solution 'SHELXS-97 (Sheldrick, 1990)'
_diffrn_ambient_temperature 298(2)
_diffrn_measured_fraction_theta_full 0.977
_diffrn_measured_fraction_theta_max 0.977
_diffrn_measurement_device_type 'CCD area detector'
_diffrn_measurement_method 'phi and omega scans'
_diffrn_radiation_monochromator graphite
_diffrn_radiation_source 'fine-focus sealed tube'
_diffrn_radiation_type MoK\a
_diffrn_radiation_wavelength 0.71073
_diffrn_reflns_av_R_equivalents 0.0294
_diffrn_reflns_av_sigmaI/netI 0.0165
_diffrn_reflns_limit_h_max 21
_diffrn_reflns_limit_h_min -21
_diffrn_reflns_limit_k_max 12
_diffrn_reflns_limit_k_min -12
_diffrn_reflns_limit_l_max 31
_diffrn_reflns_limit_l_min -31
_diffrn_reflns_number 41939
_diffrn_reflns_theta_full 19.60
_diffrn_reflns_theta_max 19.60
_diffrn_reflns_theta_min 1.77
_exptl_absorpt_coefficient_mu 0.108
_exptl_absorpt_correction_T_max 0.972
_exptl_absorpt_correction_T_min 0.952
_exptl_absorpt_correction_type multi-scan
_exptl_absorpt_process_details SADABS
_exptl_crystal_colour colourless
_exptl_crystal_density_diffrn 1.217
_exptl_crystal_description block
_exptl_crystal_F_000 3976
_exptl_crystal_size_max 0.48
_exptl_crystal_size_mid 0.38
_exptl_crystal_size_min 0.26
_refine_diff_density_max 0.581
_refine_diff_density_min -0.342
_refine_diff_density_rms 0.031
_refine_ls_extinction_method none
_refine_ls_goodness_of_fit_ref 0.983
_refine_ls_hydrogen_treatment none
_refine_ls_matrix_type full
_refine_ls_number_parameters 595
_refine_ls_number_reflns 4384
_refine_ls_number_restraints 0
_refine_ls_restrained_S_all 0.983
_refine_ls_R_factor_all 0.0599
_refine_ls_R_factor_gt 0.0486
_refine_ls_shift/su_max 0.002
_refine_ls_shift/su_mean 0.000
_refine_ls_structure_factor_coef Fsqd
_refine_ls_weighting_details 'calc w=1/[\s^2^(Fo^2^)+(0.0800P)^2^+16.3834P] where P=(Fo^2^+2Fc^2^)/3'
_refine_ls_weighting_scheme calc
_refine_ls_wR_factor_gt 0.1346
_refine_ls_wR_factor_ref 0.1467
_reflns_number_gt 3646
_reflns_number_total 4384
_reflns_threshold_expression >2sigma(I)
_cod_data_source_file ic2020379_si_002_3.cif
_cod_data_source_block Sulfate-complex
_cod_original_sg_symbol_H-M 'C 2/c'
_cod_database_code 4328216

loop_
_symmetry_equiv_pos_as_xyz
'x, y, z'
'-x, y, -z+1/2'
'x+1/2, y+1/2, z'
'-x+1/2, y+1/2, -z+1/2'
'-x, -y, -z'
'x, -y, z-1/2'
'-x+1/2, -y+1/2, -z'
'x+1/2, -y+1/2, z-1/2'

loop_
_atom_site_label
_atom_site_type_symbol
_atom_site_fract_x
_atom_site_fract_y
_atom_site_fract_z
_atom_site_U_iso_or_equiv
_atom_site_adp_type
_atom_site_occupancy
_atom_site_symmetry_multiplicity
_atom_site_calc_flag
_atom_site_refinement_flags
O1 O 0.09865(13) 0.1840(2) 0.20156(10) 0.1000(10) Uani 1 1 d .
O2 O -0.19310(19) 0.3288(4) 0.15146(16) 0.1624(19) Uani 1 1 d .
O3 O -0.2221(2) 0.1856(4) 0.12841(16) 0.177(2) Uani 1 1 d .
O4 O 0.21773(12) 0.5883(2) 0.35310(9) 0.0895(9) Uani 1 1 d .
O5 O -0.0408(2) 0.3795(4) 0.39901(17) 0.1579(17) Uani 1 1 d .
O6 O -0.0240(2) 0.3977(5) 0.46242(17) 0.216(3) Uani 1 1 d .
O7 O 0.06593(13) 0.6841(3) 0.10528(10) 0.1130(12) Uani 1 1 d .
O8 O -0.0667(2) 0.8460(4) 0.02392(12) 0.166(2) Uani 1 1 d .
O9 O -0.1526(2) 0.8944(4) 0.02938(12) 0.1692(19) Uani 1 1 d .
N1 N 0.19548(12) 0.5008(3) 0.21588(10) 0.0707(9) Uani 1 1 d .
N2 N 0.11044(16) 0.3377(3) 0.22971(12) 0.0888(11) Uani 1 1 d .
H2N H 0.0931 0.3911 0.2363 0.107 Uiso 1 1 d R
N3 N 0.01858(17) 0.2854(2) 0.20364(10) 0.0786(10) Uani 1 1 d .
H3N H 0.0091 0.3466 0.2078 0.094 Uiso 1 1 d R
N4 N -0.1852(2) 0.2405(5) 0.14709(15) 0.1215(15) Uani 1 1 d .
N5 N 0.16335(13) 0.5954(2) 0.29104(11) 0.0722(9) Uani 1 1 d .
H5N H 0.1287 0.5900 0.2773 0.087 Uiso 1 1 d R
N6 N 0.12101(13) 0.5397(2) 0.34377(10) 0.0660(8) Uani 1 1 d .
H6N H 0.0920 0.5270 0.3251 0.079 Uiso 1 1 d R
N7 N -0.0109(3) 0.4096(4) 0.42932(19) 0.1365(18) Uani 1 1 d .
N8 N 0.09629(16) 0.5975(3) 0.16229(10) 0.0869(10) Uani 1 1 d .
H8N H 0.0900 0.5849 0.1864 0.104 Uiso 1 1 d R
N9 N 0.01369(16) 0.6937(2) 0.15771(9) 0.0718(9) Uani 1 1 d .
H9N H 0.0162 0.6811 0.1831 0.086 Uiso 1 1 d R
N10 N -0.1065(3) 0.8566(4) 0.04318(15) 0.1233(15) Uani 1 1 d .
C1 C 0.20403(18) 0.3918(4) 0.21071(14) 0.0899(14) Uani 1 1 d .
H1A H 0.2458 0.3767 0.2154 0.108 Uiso 1 1 calc R
H1B H 0.1888 0.3730 0.1832 0.108 Uiso 1 1 calc R
C2 C 0.1735(2) 0.3312(3) 0.23922(15) 0.0954(14) Uani 1 1 d .
H2A H 0.1853 0.2614 0.2381 0.114 Uiso 1 1 calc R
H2B H 0.1857 0.3550 0.2665 0.114 Uiso 1 1 calc R
C3 C 0.0773(2) 0.2632(4) 0.21084(13) 0.0766(12) Uani 1 1 d .
C4 C -0.0273(2) 0.2205(3) 0.19054(12) 0.0718(11) Uani 1 1 d .
C5 C -0.0819(2) 0.2594(3) 0.17620(12) 0.0796(12) Uani 1 1 d .
H5 H -0.0875 0.3286 0.1753 0.095 Uiso 1 1 calc R
C6 C -0.1279(2) 0.1966(4) 0.16324(14) 0.0897(13) Uani 1 1 d .
C7 C -0.1226(3) 0.0942(5) 0.16462(17) 0.1138(17) Uani 1 1 d .
H7 H -0.1545 0.0527 0.1556 0.137 Uiso 1 1 calc R
C8 C -0.0685(3) 0.0548(4) 0.17982(19) 0.1201(18) Uani 1 1 d .
H8 H -0.0639 -0.0146 0.1814 0.144 Uiso 1 1 calc R
C9 C -0.0205(2) 0.1162(4) 0.19290(14) 0.0947(14) Uani 1 1 d .
H9 H 0.0158 0.0881 0.2031 0.114 Uiso 1 1 calc R
C10 C 0.23676(16) 0.5395(3) 0.25021(13) 0.0799(12) Uani 1 1 d .
H10A H 0.2725 0.5616 0.2407 0.096 Uiso 1 1 calc R
H10B H 0.2471 0.4857 0.2695 0.096 Uiso 1 1 calc R
C11 C 0.21141(18) 0.6256(3) 0.27093(13) 0.0818(12) Uani 1 1 d .
H11A H 0.2421 0.6549 0.2905 0.098 Uiso 1 1 calc R
H11B H 0.1978 0.6768 0.2511 0.098 Uiso 1 1 calc R
C12 C 0.1709(2) 0.5751(3) 0.33077(15) 0.0669(11) Uani 1 1 d .
C13 C 0.11129(19) 0.5219(3) 0.38282(13) 0.0688(11) Uani 1 1 d .
C14 C 0.0584(2) 0.4780(3) 0.38766(14) 0.0766(12) Uani 1 1 d .
H14 H 0.0315 0.4603 0.3652 0.092 Uiso 1 1 calc R
C15 C 0.0455(2) 0.4606(4) 0.42535(19) 0.0984(14) Uani 1 1 d .
C16 C 0.0830(3) 0.4841(5) 0.45942(19) 0.137(2) Uani 1 1 d .
H16 H 0.0734 0.4711 0.4849 0.165 Uiso 1 1 calc R
C17 C 0.1350(3) 0.5272(5) 0.45464(18) 0.140(2) Uani 1 1 d .
H17 H 0.1612 0.5442 0.4775 0.168 Uiso 1 1 calc R
C18 C 0.1506(2) 0.5470(4) 0.41695(16) 0.1029(15) Uani 1 1 d .
H18 H 0.1867 0.5763 0.4147 0.123 Uiso 1 1 calc R
C19 C 0.20047(19) 0.5561(4) 0.17919(14) 0.0992(15) Uani 1 1 d .
H19A H 0.2336 0.5298 0.1676 0.119 Uiso 1 1 calc R
H19B H 0.2088 0.6260 0.1861 0.119 Uiso 1 1 calc R
C20 C 0.1462(2) 0.5509(4) 0.14800(13) 0.1091(16) Uani 1 1 d .
H20A H 0.1537 0.5845 0.1236 0.131 Uiso 1 1 calc R
H20B H 0.1371 0.4811 0.1414 0.131 Uiso 1 1 calc R
C21 C 0.0591(2) 0.6590(3) 0.13900(15) 0.0764(12) Uani 1 1 d .
C22 C -0.03591(19) 0.7468(3) 0.14018(13) 0.0647(10) Uani 1 1 d .
C23 C -0.0452(2) 0.7764(3) 0.10007(13) 0.0775(12) Uani 1 1 d .
H23 H -0.0173 0.7637 0.0833 0.093 Uiso 1 1 calc R
C24 C -0.0969(2) 0.8251(3) 0.08603(13) 0.0828(12) Uani 1 1 d .
C25 C -0.1402(2) 0.8460(3) 0.10881(17) 0.0872(13) Uani 1 1 d .
H25 H -0.1747 0.8787 0.0979 0.105 Uiso 1 1 calc R
C26 C -0.1301(2) 0.8165(3) 0.14842(16) 0.0830(12) Uani 1 1 d .
H26 H -0.1585 0.8287 0.1649 0.100 Uiso 1 1 calc R
C27 C -0.0784(2) 0.7688(3) 0.16418(13) 0.0721(11) Uani 1 1 d .
H27 H -0.0720 0.7511 0.1913 0.087 Uiso 1 1 calc R
N11 N 0.11838(12) 0.0203(2) 0.09710(8) 0.0654(8) Uani 1 1 d .
C32 C 0.14414(17) 0.1224(3) 0.11064(11) 0.0742(11) Uani 1 1 d .
H32A H 0.1180 0.1543 0.1269 0.089 Uiso 1 1 calc R
H32B H 0.1815 0.1115 0.1279 0.089 Uiso 1 1 calc R
C33 C 0.1541(2) 0.1940(3) 0.07778(13) 0.0904(13) Uani 1 1 d .
H33A H 0.1779 0.1615 0.0600 0.108 Uiso 1 1 calc R
H33B H 0.1166 0.2116 0.0620 0.108 Uiso 1 1 calc R
C34 C 0.1846(2) 0.2878(4) 0.09473(15) 0.1012(15) Uani 1 1 d .
H34A H 0.2230 0.2700 0.1092 0.121 Uiso 1 1 calc R
H34B H 0.1620 0.3173 0.1140 0.121 Uiso 1 1 calc R
C35 C 0.1925(3) 0.3655(4) 0.06305(18) 0.137(2) Uani 1 1 d .
H35A H 0.2158 0.3377 0.0443 0.205 Uiso 1 1 calc R
H35B H 0.2120 0.4235 0.0758 0.205 Uiso 1 1 calc R
H35C H 0.1546 0.3847 0.0489 0.205 Uiso 1 1 calc R
C36 C 0.06208(17) 0.0318(4) 0.06713(11) 0.0841(13) Uani 1 1 d .
H36A H 0.0719 0.0641 0.0431 0.101 Uiso 1 1 calc R
H36B H 0.0472 -0.0347 0.0594 0.101 Uiso 1 1 calc R
C37 C 0.01351(19) 0.0907(4) 0.08152(13) 0.1009(15) Uani 1 1 d .
H37A H -0.0023 0.0520 0.1019 0.121 Uiso 1 1 calc R
H37B H 0.0297 0.1525 0.0940 0.121 Uiso 1 1 calc R
C38 C -0.0355(2) 0.1161(5) 0.04810(15) 0.1233(19) Uani 1 1 d .
H38A H -0.0198 0.1588 0.0288 0.148 Uiso 1 1 calc R
H38B H -0.0490 0.0545 0.0343 0.148 Uiso 1 1 calc R
C39 C -0.0867(2) 0.1671(6) 0.06087(18) 0.158(3) Uani 1 1 d .
H39A H -0.1091 0.1196 0.0738 0.236 Uiso 1 1 calc R
H39B H -0.1111 0.1948 0.0377 0.236 Uiso 1 1 calc R
H39C H -0.0733 0.2201 0.0794 0.236 Uiso 1 1 calc R
C28 C 0.16356(18) -0.0356(3) 0.07627(12) 0.0849(13) Uani 1 1 d .
H28A H 0.1663 -0.0017 0.0510 0.102 Uiso 1 1 calc R
H28B H 0.2017 -0.0297 0.0931 0.102 Uiso 1 1 calc R
C29 C 0.1521(2) -0.1445(4) 0.06744(15) 0.1013(15) Uani 1 1 d .
H29A H 0.1136 -0.1520 0.0513 0.122 Uiso 1 1 calc R
H29B H 0.1518 -0.1804 0.0926 0.122 Uiso 1 1 calc R
C30 C 0.1978(2) -0.1900(4) 0.04526(16) 0.1195(17) Uani 1 1 d .
H30A H 0.2362 -0.1814 0.0614 0.143 Uiso 1 1 calc R
H30B H 0.1979 -0.1537 0.0202 0.143 Uiso 1 1 calc R
C31 C 0.1883(3) -0.3001(4) 0.03591(19) 0.158(2) Uani 1 1 d .
H31A H 0.1940 -0.3378 0.0606 0.238 Uiso 1 1 calc R
H31B H 0.2159 -0.3222 0.0189 0.238 Uiso 1 1 calc R
H31C H 0.1489 -0.3103 0.0222 0.238 Uiso 1 1 calc R
C40 C 0.10461(17) -0.0361(3) 0.13373(11) 0.0771(12) Uani 1 1 d .
H40A H 0.0751 0.0014 0.1454 0.092 Uiso 1 1 calc R
H40B H 0.0874 -0.1004 0.1249 0.092 Uiso 1 1 calc R
C41 C 0.15593(19) -0.0548(4) 0.16607(12) 0.0881(13) Uani 1 1 d .
H41A H 0.1666 0.0075 0.1803 0.106 Uiso 1 1 calc R
H41B H 0.1893 -0.0765 0.1537 0.106 Uiso 1 1 calc R
C42 C 0.1427(2) -0.1340(3) 0.19619(14) 0.0970(15) Uani 1 1 d .
H42A H 0.1314 -0.1957 0.1816 0.116 Uiso 1 1 calc R
H42B H 0.1786 -0.1476 0.2147 0.116 Uiso 1 1 calc R
C43 C 0.0957(3) -0.1066(5) 0.22018(16) 0.137(2) Uani 1 1 d .
H43A H 0.1062 -0.0454 0.2346 0.205 Uiso 1 1 calc R
H43B H 0.0913 -0.1594 0.2390 0.205 Uiso 1 1 calc R
H43C H 0.0593 -0.0972 0.2024 0.205 Uiso 1 1 calc R
S1 S 1.0000 0.54318(9) 0.2500 0.0510(4) Uani 1 2 d S
O10 O 0.95675(18) 0.6081(4) 0.25980(11) 0.189(2) Uani 1 1 d .
O11 O 1.02510(15) 0.4840(2) 0.28374(9) 0.1244(13) Uani 1 1 d .

loop_
_atom_site_aniso_label
_atom_site_aniso_U_11
_atom_site_aniso_U_22
_atom_site_aniso_U_33
_atom_site_aniso_U_23
_atom_site_aniso_U_13
_atom_site_aniso_U_12
O1 0.109(2) 0.064(2) 0.134(3) -0.0185(18) 0.044(2) 0.0089(18)
O2 0.111(3) 0.131(4) 0.234(5) -0.002(4) -0.011(3) -0.001(3)
O3 0.135(4) 0.168(4) 0.211(5) 0.041(3) -0.028(3) -0.070(3)
O4 0.0544(18) 0.110(2) 0.096(2) -0.0081(17) -0.0146(17) -0.0089(15)
O5 0.117(3) 0.218(5) 0.143(4) 0.025(4) 0.034(3) -0.040(3)
O6 0.213(5) 0.314(7) 0.142(4) -0.003(4) 0.092(4) -0.060(5)
O7 0.088(2) 0.175(3) 0.078(2) 0.046(2) 0.0202(18) 0.010(2)
O8 0.161(4) 0.251(5) 0.085(3) 0.065(3) 0.015(3) 0.054(4)
O9 0.141(4) 0.239(5) 0.115(3) 0.051(3) -0.021(3) 0.052(4)
N1 0.058(2) 0.080(3) 0.075(2) 0.0062(19) 0.0097(18) 0.0058(17)
N2 0.072(3) 0.065(2) 0.130(3) -0.012(2) 0.015(2) 0.008(2)
N3 0.079(3) 0.058(2) 0.101(3) -0.0184(19) 0.020(2) 0.001(2)
N4 0.107(4) 0.119(4) 0.134(4) 0.023(4) 0.006(3) -0.037(4)
N5 0.050(2) 0.085(2) 0.080(3) -0.0038(19) 0.0033(19) -0.0089(17)
N6 0.052(2) 0.073(2) 0.068(3) -0.0042(17) -0.0055(18) -0.0018(17)
N7 0.131(5) 0.179(5) 0.107(4) 0.009(4) 0.042(4) -0.010(4)
N8 0.088(3) 0.106(3) 0.067(2) 0.015(2) 0.012(2) 0.014(2)
N9 0.077(2) 0.078(2) 0.058(2) 0.0132(18) 0.003(2) -0.005(2)
N10 0.115(4) 0.157(4) 0.090(4) 0.030(3) -0.010(3) 0.019(3)
C1 0.066(3) 0.108(4) 0.097(3) -0.011(3) 0.013(2) 0.022(3)
C2 0.092(4) 0.070(3) 0.123(4) 0.004(3) 0.011(3) 0.014(3)
C3 0.096(4) 0.053(3) 0.085(3) -0.005(2) 0.028(3) -0.005(3)
C4 0.091(4) 0.056(3) 0.075(3) -0.012(2) 0.034(3) -0.013(3)
C5 0.089(4) 0.064(3) 0.089(3) -0.003(2) 0.025(3) -0.012(3)
C6 0.097(4) 0.084(4) 0.093(3) 0.001(3) 0.028(3) -0.024(4)
C7 0.114(5) 0.088(5) 0.144(5) -0.010(3) 0.033(4) -0.038(4)
C8 0.134(5) 0.064(3) 0.170(5) -0.009(3) 0.049(4) -0.022(4)
C9 0.109(4) 0.062(4) 0.119(4) -0.008(3) 0.036(3) -0.007(3)
C10 0.051(2) 0.097(3) 0.091(3) 0.006(3) 0.007(2) -0.005(2)
C11 0.071(3) 0.075(3) 0.097(3) 0.002(3) 0.005(3) -0.015(2)
C12 0.058(3) 0.060(3) 0.078(3) -0.008(2) -0.002(3) 0.004(2)
C13 0.063(3) 0.068(3) 0.071(3) -0.009(2) -0.001(3) 0.009(2)
C14 0.074(3) 0.085(3) 0.070(3) -0.003(2) 0.009(2) 0.010(3)
C15 0.089(4) 0.114(4) 0.093(4) -0.004(3) 0.019(4) 0.002(3)
C16 0.136(5) 0.194(7) 0.086(5) -0.004(4) 0.028(4) 0.001(5)
C17 0.132(6) 0.204(7) 0.076(4) -0.030(4) -0.009(4) -0.013(5)
C18 0.090(3) 0.137(4) 0.077(4) -0.022(3) -0.004(3) -0.007(3)
C19 0.076(3) 0.133(4) 0.092(3) 0.025(3) 0.024(3) 0.010(3)
C20 0.103(4) 0.150(5) 0.075(3) 0.014(3) 0.015(3) 0.031(3)
C21 0.069(3) 0.091(3) 0.066(3) 0.014(3) -0.001(3) -0.013(3)
C22 0.071(3) 0.059(3) 0.061(3) 0.009(2) -0.002(3) -0.019(2)
C23 0.074(3) 0.085(3) 0.069(3) 0.011(2) 0.000(2) -0.012(3)
C24 0.088(4) 0.091(3) 0.064(3) 0.015(3) -0.008(3) -0.012(3)
C25 0.084(3) 0.079(3) 0.092(4) 0.010(3) -0.007(3) 0.000(2)
C26 0.084(4) 0.072(3) 0.093(4) -0.001(3) 0.016(3) -0.006(3)
C27 0.087(3) 0.060(3) 0.067(3) 0.002(2) 0.006(3) -0.013(2)
N11 0.0584(19) 0.085(2) 0.0516(19) -0.0014(17) 0.0037(16) -0.0045(17)
C32 0.066(3) 0.089(3) 0.063(3) 0.001(2) -0.005(2) 0.002(2)
C33 0.092(3) 0.100(4) 0.076(3) 0.004(3) 0.001(2) -0.003(3)
C34 0.094(3) 0.093(4) 0.110(4) 0.013(3) -0.004(3) 0.002(3)
C35 0.136(5) 0.118(4) 0.153(5) 0.048(4) 0.009(4) -0.003(4)
C36 0.070(3) 0.119(4) 0.059(3) 0.001(2) -0.006(2) -0.009(3)
C37 0.075(3) 0.140(4) 0.082(3) -0.003(3) -0.005(3) 0.011(3)
C38 0.074(3) 0.189(6) 0.100(4) 0.006(4) -0.010(3) 0.013(4)
C39 0.099(4) 0.230(8) 0.137(5) 0.017(5) -0.006(4) 0.040(5)
C28 0.082(3) 0.106(4) 0.068(3) -0.006(3) 0.017(2) 0.001(3)
C29 0.113(4) 0.100(4) 0.096(3) -0.019(3) 0.029(3) -0.006(3)
C30 0.140(5) 0.121(5) 0.102(4) -0.018(3) 0.035(3) 0.017(4)
C31 0.225(7) 0.115(5) 0.144(5) -0.036(4) 0.056(5) 0.018(5)
C40 0.073(3) 0.097(3) 0.059(3) 0.001(2) 0.004(2) -0.001(2)
C41 0.089(3) 0.099(3) 0.072(3) 0.001(3) -0.004(2) -0.004(3)
C42 0.110(4) 0.081(3) 0.090(3) 0.007(3) -0.019(3) -0.013(3)
C43 0.168(6) 0.148(5) 0.099(4) 0.015(4) 0.035(4) 0.000(4)
S1 0.0430(8) 0.0548(8) 0.0541(9) 0.000 0.0041(6) 0.000
O10 0.145(3) 0.295(6) 0.108(3) -0.081(3) -0.043(2) 0.121(4)
O11 0.158(3) 0.080(2) 0.105(2) 0.0441(18) -0.077(2) -0.042(2)

loop_
_atom_type_symbol
_atom_type_description
_atom_type_scat_dispersion_real
_atom_type_scat_dispersion_imag
_atom_type_scat_source
C C 0.0033 0.0016 'International Tables Vol C Tables 4.2.6.8 and 6.1.1.4'
H H 0.0000 0.0000 'International Tables Vol C Tables 4.2.6.8 and 6.1.1.4'
N N 0.0061 0.0033 'International Tables Vol C Tables 4.2.6.8 and 6.1.1.4'
O O 0.0106 0.0060 'International Tables Vol C Tables 4.2.6.8 and 6.1.1.4'
S S 0.1246 0.1234 'International Tables Vol C Tables 4.2.6.8 and 6.1.1.4'

loop_
_geom_angle_atom_site_label_1
_geom_angle_atom_site_label_2
_geom_angle_atom_site_label_3
_geom_angle
_geom_angle_site_symmetry_1
_geom_angle_site_symmetry_3
C19 N1 C10 111.2(3) . .
C19 N1 C1 111.7(4) . .
C10 N1 C1 110.8(3) . .
C3 N2 C2 122.6(4) . .
C3 N2 H2N 118.6 . .
C2 N2 H2N 118.9 . .
C3 N3 C4 127.3(4) . .
C3 N3 H3N 116.3 . .
C4 N3 H3N 116.4 . .
O2 N4 O3 122.8(6) . .
O2 N4 C6 119.3(5) . .
O3 N4 C6 117.9(6) . .
C12 N5 C11 121.9(3) . .
C12 N5 H5N 119.0 . .
C11 N5 H5N 119.1 . .
C12 N6 C13 128.6(3) . .
C12 N6 H6N 115.5 . .
C13 N6 H6N 115.9 . .
O6 N7 O5 122.9(6) . .
O6 N7 C15 119.1(6) . .
O5 N7 C15 118.0(5) . .
C21 N8 C20 122.3(4) . .
C21 N8 H8N 118.8 . .
C20 N8 H8N 118.9 . .
C21 N9 C22 127.3(4) . .
C21 N9 H9N 116.3 . .
C22 N9 H9N 116.3 . .
O9 N10 O8 122.7(5) . .
O9 N10 C24 119.0(6) . .
O8 N10 C24 118.3(5) . .
N1 C1 C2 111.7(3) . .
N1 C1 H1A 109.3 . .
C2 C1 H1A 109.3 . .
N1 C1 H1B 109.3 . .
C2 C1 H1B 109.3 . .
H1A C1 H1B 107.9 . .
N2 C2 C1 112.2(4) . .
N2 C2 H2A 109.2 . .
C1 C2 H2A 109.2 . .
N2 C2 H2B 109.2 . .
C1 C2 H2B 109.2 . .
H2A C2 H2B 107.9 . .
O1 C3 N2 122.2(5) . .
O1 C3 N3 124.4(4) . .
N2 C3 N3 113.4(4) . .
C5 C4 N3 119.2(4) . .
C5 C4 C9 118.8(4) . .
N3 C4 C9 122.0(5) . .
C6 C5 C4 120.2(4) . .
C6 C5 H5 119.9 . .
C4 C5 H5 119.9 . .
C5 C6 C7 122.4(5) . .
C5 C6 N4 118.9(5) . .
C7 C6 N4 118.7(5) . .
C6 C7 C8 117.6(5) . .
C6 C7 H7 121.2 . .
C8 C7 H7 121.2 . .
C7 C8 C9 121.6(5) . .
C7 C8 H8 119.2 . .
C9 C8 H8 119.2 . .
C8 C9 C4 119.3(5) . .
C8 C9 H9 120.3 . .
C4 C9 H9 120.3 . .
N1 C10 C11 112.3(3) . .
N1 C10 H10A 109.1 . .
C11 C10 H10A 109.1 . .
N1 C10 H10B 109.1 . .
C11 C10 H10B 109.1 . .
H10A C10 H10B 107.9 . .
N5 C11 C10 112.6(3) . .
N5 C11 H11A 109.1 . .
C10 C11 H11A 109.1 . .
N5 C11 H11B 109.1 . .
C10 C11 H11B 109.1 . .
H11A C11 H11B 107.8 . .
O4 C12 N5 123.1(4) . .
O4 C12 N6 123.6(4) . .
N5 C12 N6 113.3(4) . .
C14 C13 N6 117.1(4) . .
C14 C13 C18 118.7(4) . .
N6 C13 C18 124.2(4) . .
C15 C14 C13 120.0(4) . .
C15 C14 H14 120.0 . .
C13 C14 H14 120.0 . .
C16 C15 C14 122.9(5) . .
C16 C15 N7 118.6(6) . .
C14 C15 N7 118.4(5) . .
C17 C16 C15 117.1(5) . .
C17 C16 H16 121.5 . .
C15 C16 H16 121.5 . .
C16 C17 C18 122.8(5) . .
C16 C17 H17 118.6 . .
C18 C17 H17 118.6 . .
C13 C18 C17 118.6(5) . .
C13 C18 H18 120.7 . .
C17 C18 H18 120.7 . .
N1 C19 C20 113.7(4) . .
N1 C19 H19A 108.8 . .
C20 C19 H19A 108.8 . .
N1 C19 H19B 108.8 . .
C20 C19 H19B 108.8 . .
H19A C19 H19B 107.7 . .
N8 C20 C19 111.4(4) . .
N8 C20 H20A 109.3 . .
C19 C20 H20A 109.3 . .
N8 C20 H20B 109.3 . .
C19 C20 H20B 109.3 . .
H20A C20 H20B 108.0 . .
O7 C21 N8 123.4(5) . .
O7 C21 N9 123.1(4) . .
N8 C21 N9 113.5(4) . .
C23 C22 C27 119.0(4) . .
C23 C22 N9 123.3(4) . .
C27 C22 N9 117.7(4) . .
C24 C23 C22 117.7(4) . .
C24 C23 H23 121.2 . .
C22 C23 H23 121.2 . .
C25 C24 C23 124.6(4) . .
C25 C24 N10 118.0(5) . .
C23 C24 N10 117.4(5) . .
C24 C25 C26 116.8(4) . .
C24 C25 H25 121.6 . .
C26 C25 H25 121.6 . .
C25 C26 C27 120.8(4) . .
C25 C26 H26 119.6 . .
C27 C26 H26 119.6 . .
C26 C27 C22 121.1(4) . .
C26 C27 H27 119.5 . .
C22 C27 H27 119.5 . .
C40 N11 C36 109.0(3) . .
C40 N11 C32 108.7(3) . .
C36 N11 C32 111.1(3) . .
C40 N11 C28 111.7(3) . .
C36 N11 C28 108.4(3) . .
C32 N11 C28 108.1(3) . .
C33 C32 N11 116.3(3) . .
C33 C32 H32A 108.2 . .
N11 C32 H32A 108.2 . .
C33 C32 H32B 108.2 . .
N11 C32 H32B 108.2 . .
H32A C32 H32B 107.4 . .
C34 C33 C32 111.4(4) . .
C34 C33 H33A 109.3 . .
C32 C33 H33A 109.3 . .
C34 C33 H33B 109.3 . .
C32 C33 H33B 109.3 . .
H33A C33 H33B 108.0 . .
C33 C34 C35 113.6(4) . .
C33 C34 H34A 108.8 . .
C35 C34 H34A 108.8 . .
C33 C34 H34B 108.8 . .
C35 C34 H34B 108.8 . .
H34A C34 H34B 107.7 . .
C34 C35 H35A 109.5 . .
C34 C35 H35B 109.5 . .
H35A C35 H35B 109.5 . .
C34 C35 H35C 109.5 . .
H35A C35 H35C 109.5 . .
H35B C35 H35C 109.5 . .
C37 C36 N11 116.1(3) . .
C37 C36 H36A 108.3 . .
N11 C36 H36A 108.3 . .
C37 C36 H36B 108.3 . .
N11 C36 H36B 108.3 . .
H36A C36 H36B 107.4 . .
C38 C37 C36 112.8(4) . .
C38 C37 H37A 109.0 . .
C36 C37 H37A 109.0 . .
C38 C37 H37B 109.0 . .
C36 C37 H37B 109.0 . .
H37A C37 H37B 107.8 . .
C39 C38 C37 115.3(5) . .
C39 C38 H38A 108.4 . .
C37 C38 H38A 108.4 . .
C39 C38 H38B 108.4 . .
C37 C38 H38B 108.4 . .
H38A C38 H38B 107.5 . .
C38 C39 H39A 109.5 . .
C38 C39 H39B 109.5 . .
H39A C39 H39B 109.5 . .
C38 C39 H39C 109.5 . .
H39A C39 H39C 109.5 . .
H39B C39 H39C 109.5 . .
C29 C28 N11 116.8(4) . .
C29 C28 H28A 108.1 . .
N11 C28 H28A 108.1 . .
C29 C28 H28B 108.1 . .
N11 C28 H28B 108.1 . .
H28A C28 H28B 107.3 . .
C28 C29 C30 111.9(4) . .
C28 C29 H29A 109.2 . .
C30 C29 H29A 109.2 . .
C28 C29 H29B 109.2 . .
C30 C29 H29B 109.2 . .
H29A C29 H29B 107.9 . .
C29 C30 C31 113.9(5) . .
C29 C30 H30A 108.8 . .
C31 C30 H30A 108.8 . .
C29 C30 H30B 108.8 . .
C31 C30 H30B 108.8 . .
H30A C30 H30B 107.7 . .
C30 C31 H31A 109.5 . .
C30 C31 H31B 109.5 . .
H31A C31 H31B 109.5 . .
C30 C31 H31C 109.5 . .
H31A C31 H31C 109.5 . .
H31B C31 H31C 109.5 . .
C41 C40 N11 115.6(3) . .
C41 C40 H40A 108.4 . .
N11 C40 H40A 108.4 . .
C41 C40 H40B 108.4 . .
N11 C40 H40B 108.4 . .
H40A C40 H40B 107.5 . .
C40 C41 C42 112.4(4) . .
C40 C41 H41A 109.1 . .
C42 C41 H41A 109.1 . .
C40 C41 H41B 109.1 . .
C42 C41 H41B 109.1 . .
H41A C41 H41B 107.9 . .
C43 C42 C41 115.0(4) . .
C43 C42 H42A 108.5 . .
C41 C42 H42A 108.5 . .
C43 C42 H42B 108.5 . .
C41 C42 H42B 108.5 . .
H42A C42 H42B 107.5 . .
C42 C43 H43A 109.5 . .
C42 C43 H43B 109.5 . .
H43A C43 H43B 109.5 . .
C42 C43 H43C 109.5 . .
H43A C43 H43C 109.5 . .
H43B C43 H43C 109.5 . .
O10 S1 O10 103.3(5) 2_755 .
O10 S1 O11 111.9(2) 2_755 2_755
O10 S1 O11 108.2(2) . 2_755
O10 S1 O11 108.2(2) 2_755 .
O10 S1 O11 111.9(2) . .
O11 S1 O11 113.0(3) 2_755 .

loop_
_geom_bond_atom_site_label_1
_geom_bond_atom_site_label_2
_geom_bond_distance
_geom_bond_site_symmetry_2
O1 C3 1.223(5) .
O2 N4 1.201(6) .
O3 N4 1.218(6) .
O4 C12 1.227(4) .
O5 N7 1.206(6) .
O6 N7 1.204(6) .
O7 C21 1.212(5) .
O8 N10 1.205(5) .
O9 N10 1.201(5) .
N1 C19 1.454(5) .
N1 C10 1.470(5) .
N1 C1 1.477(5) .
N2 C3 1.347(5) .
N2 C2 1.438(5) .
N2 H2N 0.8596 .
N3 C3 1.367(5) .
N3 C4 1.382(5) .
N3 H3N 0.8600 .
N4 C6 1.466(7) .
N5 C12 1.345(5) .
N5 C11 1.436(5) .
N5 H5N 0.8598 .
N6 C12 1.371(5) .
N6 C13 1.382(5) .
N6 H6N 0.8596 .
N7 C15 1.488(7) .
N8 C21 1.344(5) .
N8 C20 1.449(5) .
N8 H8N 0.8598 .
N9 C21 1.377(5) .
N9 C22 1.394(5) .
N9 H9N 0.8598 .
N10 C24 1.481(6) .
C1 C2 1.504(6) .
C1 H1A 0.9700 .
C1 H1B 0.9700 .
C2 H2A 0.9700 .
C2 H2B 0.9700 .
C4 C5 1.374(6) .
C4 C9 1.399(6) .
C5 C6 1.367(6) .
C5 H5 0.9300 .
C6 C7 1.369(7) .
C7 C8 1.374(7) .
C7 H7 0.9300 .
C8 C9 1.389(7) .
C8 H8 0.9300 .
C9 H9 0.9300 .
C10 C11 1.502(5) .
C10 H10A 0.9700 .
C10 H10B 0.9700 .
C11 H11A 0.9700 .
C11 H11B 0.9700 .
C13 C14 1.380(5) .
C13 C18 1.388(6) .
C14 C15 1.361(6) .
C14 H14 0.9300 .
C15 C16 1.358(7) .
C16 C17 1.356(8) .
C16 H16 0.9300 .
C17 C18 1.391(7) .
C17 H17 0.9300 .
C18 H18 0.9300 .
C19 C20 1.503(6) .
C19 H19A 0.9700 .
C19 H19B 0.9700 .
C20 H20A 0.9700 .
C20 H20B 0.9700 .
C22 C23 1.386(5) .
C22 C27 1.388(5) .
C23 C24 1.374(6) .
C23 H23 0.9300 .
C24 C25 1.371(6) .
C25 C26 1.371(6) .
C25 H25 0.9300 .
C26 C27 1.379(6) .
C26 H26 0.9300 .
C27 H27 0.9300 .
N11 C40 1.514(5) .
N11 C36 1.521(5) .
N11 C32 1.524(5) .
N11 C28 1.530(5) .
C32 C33 1.501(5) .
C32 H32A 0.9700 .
C32 H32B 0.9700 .
C33 C34 1.500(6) .
C33 H33A 0.9700 .
C33 H33B 0.9700 .
C34 C35 1.513(6) .
C34 H34A 0.9700 .
C34 H34B 0.9700 .
C35 H35A 0.9600 .
C35 H35B 0.9600 .
C35 H35C 0.9600 .
C36 C37 1.502(6) .
C36 H36A 0.9700 .
C36 H36B 0.9700 .
C37 C38 1.502(6) .
C37 H37A 0.9700 .
C37 H37B 0.9700 .
C38 C39 1.478(7) .
C38 H38A 0.9700 .
C38 H38B 0.9700 .
C39 H39A 0.9600 .
C39 H39B 0.9600 .
C39 H39C 0.9600 .
C28 C29 1.494(6) .
C28 H28A 0.9700 .
C28 H28B 0.9700 .
C29 C30 1.503(6) .
C29 H29A 0.9700 .
C29 H29B 0.9700 .
C30 C31 1.507(7) .
C30 H30A 0.9700 .
C30 H30B 0.9700 .
C31 H31A 0.9600 .
C31 H31B 0.9600 .
C31 H31C 0.9600 .
C40 C41 1.497(5) .
C40 H40A 0.9700 .
C40 H40B 0.9700 .
C41 C42 1.522(6) .
C41 H41A 0.9700 .
C41 H41B 0.9700 .
C42 C43 1.487(6) .
C42 H42A 0.9700 .
C42 H42B 0.9700 .
C43 H43A 0.9600 .
C43 H43B 0.9600 .
C43 H43C 0.9600 .
S1 O10 1.394(4) 2_755
S1 O10 1.394(4) .
S1 O11 1.427(3) 2_755
S1 O11 1.427(3) .

loop_
_geom_torsion_atom_site_label_1
_geom_torsion_atom_site_label_2
_geom_torsion_atom_site_label_3
_geom_torsion_atom_site_label_4
_geom_torsion
C19 N1 C1 C2 -154.3(4)
C10 N1 C1 C2 81.2(4)
C3 N2 C2 C1 103.2(5)
N1 C1 C2 N2 68.1(5)
C2 N2 C3 O1 2.1(6)
C2 N2 C3 N3 -178.3(4)
C4 N3 C3 O1 10.1(7)
C4 N3 C3 N2 -169.5(4)
C3 N3 C4 C5 -165.4(4)
C3 N3 C4 C9 17.2(6)
N3 C4 C5 C6 -179.7(4)
C9 C4 C5 C6 -2.2(6)
C4 C5 C6 C7 1.4(7)
C4 C5 C6 N4 -178.3(4)
O2 N4 C6 C5 -11.9(7)
O3 N4 C6 C5 165.5(5)
O2 N4 C6 C7 168.4(5)
O3 N4 C6 C7 -14.2(7)
C5 C6 C7 C8 0.2(8)
N4 C6 C7 C8 179.9(5)
C6 C7 C8 C9 -0.8(8)
C7 C8 C9 C4 -0.1(8)
C5 C4 C9 C8 1.6(6)
N3 C4 C9 C8 179.0(4)
C19 N1 C10 C11 86.9(4)
C1 N1 C10 C11 -148.3(3)
C12 N5 C11 C10 97.4(4)
N1 C10 C11 N5 67.4(4)
C11 N5 C12 O4 5.9(6)
C11 N5 C12 N6 -174.9(3)
C13 N6 C12 O4 6.8(6)
C13 N6 C12 N5 -172.4(3)
C12 N6 C13 C14 -174.7(3)
C12 N6 C13 C18 6.5(6)
N6 C13 C14 C15 -178.5(4)
C18 C13 C14 C15 0.4(6)
C13 C14 C15 C16 -0.4(7)
C13 C14 C15 N7 -177.7(4)
O6 N7 C15 C16 5.9(9)
O5 N7 C15 C16 -172.2(6)
O6 N7 C15 C14 -176.7(6)
O5 N7 C15 C14 5.2(8)
C14 C15 C16 C17 0.4(9)
N7 C15 C16 C17 177.6(6)
C15 C16 C17 C18 -0.3(10)
C14 C13 C18 C17 -0.3(7)
N6 C13 C18 C17 178.4(5)
C16 C17 C18 C13 0.3(9)
C10 N1 C19 C20 -156.9(4)
C1 N1 C19 C20 78.8(5)
C21 N8 C20 C19 136.2(4)
N1 C19 C20 N8 63.7(6)
C20 N8 C21 O7 -3.7(7)
C20 N8 C21 N9 178.5(4)
C22 N9 C21 O7 11.6(6)
C22 N9 C21 N8 -170.6(3)
C21 N9 C22 C23 -2.7(6)
C21 N9 C22 C27 175.8(3)
C27 C22 C23 C24 -0.9(5)
N9 C22 C23 C24 177.6(3)
C22 C23 C24 C25 -0.4(6)
C22 C23 C24 N10 179.9(4)
O9 N10 C24 C25 -3.8(7)
O8 N10 C24 C25 173.9(5)
O9 N10 C24 C23 176.0(5)
O8 N10 C24 C23 -6.3(7)
C23 C24 C25 C26 0.6(7)
N10 C24 C25 C26 -179.7(4)
C24 C25 C26 C27 0.5(6)
C25 C26 C27 C22 -1.8(6)
C23 C22 C27 C26 2.0(5)
N9 C22 C27 C26 -176.6(3)
C40 N11 C32 C33 -173.2(3)
C36 N11 C32 C33 -53.3(4)
C28 N11 C32 C33 65.5(4)
N11 C32 C33 C34 -174.8(3)
C32 C33 C34 C35 -176.5(4)
C40 N11 C36 C37 61.8(5)
C32 N11 C36 C37 -57.9(5)
C28 N11 C36 C37 -176.5(4)
N11 C36 C37 C38 168.7(4)
C36 C37 C38 C39 175.4(5)
C40 N11 C28 C29 49.5(5)
C36 N11 C28 C29 -70.6(5)
C32 N11 C28 C29 168.9(4)
N11 C28 C29 C30 177.3(4)
C28 C29 C30 C31 179.6(5)
C36 N11 C40 C41 179.3(4)
C32 N11 C40 C41 -59.5(4)
C28 N11 C40 C41 59.6(4)
N11 C40 C41 C42 -164.8(4)
C40 C41 C42 C43 -64.0(5)
